data_4063375
loop_
_publ_author_name
'Kirillov, Evgeny'
'Marquet, Nicolas'
'Bader, Manuela'
'Razavi, Abbas'
'Belia, Vincenzo'
'Hampel, Frank'
'Roisnel, Thierry'
'Gladysz, John A.'
'Carpentier, Jean-Fran\,cois'

_publ_section_title
;
 Chiral-at-ansa-Bridged Group 4 Metallocene Complexes
 {(R1R2C)-(3,6-tBu2Flu)(3-R3-5-Me-C5H2)}MCl2: Synthesis, Structure,
 Stereochemistry, and Use in Highly Isoselective Propylene Polymerization
;
_journal_coden_ASTM ORGND7
_journal_issue 2
_journal_name_full Organometallics
_journal_page_first 263
_journal_page_last 272
_journal_paper_doi 10.1021/om100897j
_journal_volume 30
_journal_year 2011
_chemical_compound_source 'synthesis as described'
_chemical_formula_moiety 'C38 H44 Cl2 Hf1'
_chemical_formula_sum 'C38 H44 Cl2 Hf'
_chemical_formula_weight 750.12
_space_group_IT_number 14
_symmetry_cell_setting monoclinic
_symmetry_Int_Tables_number 14
_symmetry_space_group_name_Hall '-P 2ybc'
_symmetry_space_group_name_H-M 'P 1 21/c 1'
_atom_sites_solution_hydrogens geom
_atom_sites_solution_primary direct
_atom_sites_solution_secondary difmap
_audit_conform_dict_location ftp://ftp.iucr.org/pub/cif_core.dic
_audit_conform_dict_name cif_core.dic
_audit_conform_dict_version 2.3
_audit_creation_date 2007-09-20T15:06:44-00:00
_audit_creation_method 'WinGX routine CIF_UPDATE'
_cell_angle_alpha 90
_cell_angle_beta 101.670(2)
_cell_angle_gamma 90
_cell_formula_units_Z 4
_cell_length_a 11.0044(8)
_cell_length_b 26.201(2)
_cell_length_c 11.5564(9)
_cell_measurement_reflns_used 7850
_cell_measurement_temperature 100(2)
_cell_measurement_theta_max 27.55
_cell_measurement_theta_min 2.46
_cell_measurement_wavelength 0.71073
_cell_volume 3263.1(4)
_computing_cell_refinement 'Bruker SMART'
_computing_data_collection 'Bruker SMART'
_computing_data_reduction 'Bruker SAINT'
_computing_molecular_graphics 'Ortep-3 for Windows (Farrugia, 1997)'
_computing_publication_material 'WinGX publication routines (Farrugia, 1999)'
_computing_structure_refinement 'SHELXL-97 (Sheldrick, 1997)'
_computing_structure_solution 'SIR97 (Altomare et al., 1999)'
_diffrn_ambient_temperature 100(2)
_diffrn_detector 'CCD plate'
_diffrn_measured_fraction_theta_full 0.994
_diffrn_measured_fraction_theta_max 0.994
_diffrn_measurement_device_type 'APEXII, Bruker-AXS'
_diffrn_measurement_method 'CCD rotation images, thin slices'
_diffrn_radiation_monochromator graphite
_diffrn_radiation_probe x-ray
_diffrn_radiation_type MoK\a
_diffrn_radiation_wavelength 0.71073
_diffrn_reflns_av_R_equivalents 0.059
_diffrn_reflns_av_unetI/netI 0.0454
_diffrn_reflns_limit_h_max 14
_diffrn_reflns_limit_h_min -14
_diffrn_reflns_limit_k_max 34
_diffrn_reflns_limit_k_min -34
_diffrn_reflns_limit_l_max 14
_diffrn_reflns_limit_l_min -15
_diffrn_reflns_number 32344
_diffrn_reflns_theta_full 27.55
_diffrn_reflns_theta_max 27.55
_diffrn_reflns_theta_min 2.38
_exptl_absorpt_coefficient_mu 3.386
_exptl_absorpt_correction_T_max 0.218
_exptl_absorpt_correction_T_min 0.135
_exptl_absorpt_correction_type multi-scan
_exptl_absorpt_process_details
;
  [Sheldrick, G.M. (2002). SADABS Bruker AXS Inc., Madison, Wisconsin, USA]
;
_exptl_crystal_colour orange
_exptl_crystal_density_diffrn 1.527
_exptl_crystal_density_method 'not measured'
_exptl_crystal_description prism
_exptl_crystal_F_000 1512
_exptl_crystal_size_max 0.55
_exptl_crystal_size_mid 0.5
_exptl_crystal_size_min 0.45
_refine_diff_density_max 4.181
_refine_diff_density_min -2.495
_refine_diff_density_rms 0.159
_refine_ls_extinction_method none
_refine_ls_goodness_of_fit_ref 1.041
_refine_ls_hydrogen_treatment constr
_refine_ls_matrix_type full
_refine_ls_number_parameters 370
_refine_ls_number_reflns 7489
_refine_ls_number_restraints 0
_refine_ls_restrained_S_all 1.041
_refine_ls_R_factor_all 0.0443
_refine_ls_R_factor_gt 0.0402
_refine_ls_shift/su_max 0.002
_refine_ls_shift/su_mean 0
_refine_ls_structure_factor_coef Fsqd
_refine_ls_weighting_details 'calc w=1/[\s^2^(Fo^2^)+(0.0658P)^2^+4.7934P] where P=(Fo^2^+2Fc^2^)/3'
_refine_ls_weighting_scheme calc
_refine_ls_wR_factor_gt 0.1048
_refine_ls_wR_factor_ref 0.108
_reflns_number_gt 6753
_reflns_number_total 7489
_reflns_threshold_expression >2sigma(I)
_cod_data_source_file om100897j_si_001.cif
_cod_data_source_block job_complex_anti4a
_cod_depositor_comments
;
 Updated bibliographic information.

 Antanas Vaitkus,
 2019-09-24
;
_cod_original_sg_symbol_H-M 'P 21/c'
_cod_database_code 4063375

loop_
_symmetry_equiv_pos_as_xyz
'x, y, z'
'-x, y+1/2, -z+1/2'
'-x, -y, -z'
'x, -y-1/2, z-1/2'

loop_
_atom_site_label
_atom_site_type_symbol
_atom_site_fract_x
_atom_site_fract_y
_atom_site_fract_z
_atom_site_U_iso_or_equiv
_atom_site_adp_type
_atom_site_occupancy
_atom_site_calc_flag
_atom_site_refinement_flags
_atom_site_disorder_assembly
_atom_site_disorder_group
Hf1 Hf 0.677057(14) 0.130848(6) 0.279870(13) 0.01524(7) Uani 1 d . . .
Cl1 Cl 0.69317(9) 0.05200(4) 0.38503(9) 0.0233(2) Uani 1 d . . .
Cl2 Cl 0.71989(10) 0.18660(4) 0.44769(9) 0.0250(2) Uani 1 d . . .
C1 C 0.5390(4) 0.15961(15) 0.1002(3) 0.0178(7) Uani 1 d . . .
C2 C 0.5117(4) 0.19082(15) 0.1922(4) 0.0198(8) Uani 1 d . . .
C2A C 0.5311(4) 0.24747(15) 0.2069(4) 0.0251(9) Uani 1 d . . .
H2A1 H 0.5738 0.2602 0.146 0.038 Uiso 1 calc R . .
H2A2 H 0.5816 0.2546 0.2852 0.038 Uiso 1 calc R . .
H2A3 H 0.4505 0.2645 0.1989 0.038 Uiso 1 calc R . .
C3 C 0.4563(4) 0.15940(15) 0.2678(4) 0.0198(8) Uani 1 d . . .
H3 H 0.4316 0.1706 0.3378 0.024 Uiso 1 calc R . .
C4 C 0.4439(4) 0.10911(16) 0.2231(3) 0.0194(8) Uani 1 d . . .
C41 C 0.3637(4) 0.06710(16) 0.2570(4) 0.0216(8) Uani 1 d . . .
C41A C 0.2318(4) 0.08036(19) 0.1929(4) 0.0288(9) Uani 1 d . . .
H41A H 0.1738 0.0548 0.2118 0.043 Uiso 1 calc R . .
H41B H 0.2279 0.0807 0.1075 0.043 Uiso 1 calc R . .
H41C H 0.2092 0.1141 0.2184 0.043 Uiso 1 calc R . .
C41B C 0.3678(4) 0.06527(18) 0.3897(4) 0.0278(9) Uani 1 d . . .
H41D H 0.3169 0.0368 0.4075 0.042 Uiso 1 calc R . .
H41E H 0.3354 0.0973 0.4149 0.042 Uiso 1 calc R . .
H41F H 0.4537 0.0605 0.4319 0.042 Uiso 1 calc R . .
C41C C 0.3993(4) 0.01456(17) 0.2142(4) 0.0267(9) Uani 1 d . . .
H41G H 0.3486 -0.0119 0.2411 0.04 Uiso 1 calc R . .
H41H H 0.4872 0.0078 0.2467 0.04 Uiso 1 calc R . .
H41I H 0.3848 0.0143 0.1277 0.04 Uiso 1 calc R . .
C5 C 0.5002(3) 0.10878(15) 0.1226(3) 0.0167(7) Uani 1 d . . .
H5 H 0.5107 0.0795 0.0772 0.02 Uiso 1 calc R . .
C11 C 0.6339(4) 0.17196(15) 0.0268(3) 0.0178(7) Uani 1 d . . .
H11 H 0.6389 0.2099 0.0208 0.021 Uiso 1 calc R . .
C12 C 0.6122(4) 0.15037(15) -0.0972(3) 0.0191(8) Uani 1 d . . .
C13 C 0.4953(4) 0.13524(15) -0.1584(4) 0.0212(8) Uani 1 d . . .
H13 H 0.4266 0.1361 -0.1202 0.025 Uiso 1 calc R . .
C14 C 0.4788(5) 0.11893(18) -0.2749(4) 0.0288(10) Uani 1 d . . .
H14 H 0.3988 0.1088 -0.316 0.035 Uiso 1 calc R . .
C15 C 0.5783(4) 0.11733(17) -0.3317(4) 0.0267(9) Uani 1 d . . .
H15 H 0.5667 0.1062 -0.4115 0.032 Uiso 1 calc R . .
C16 C 0.6951(5) 0.13205(15) -0.2712(4) 0.0260(10) Uani 1 d . . .
H16 H 0.7638 0.1311 -0.3095 0.031 Uiso 1 calc R . .
C17 C 0.7115(4) 0.14830(17) -0.1542(4) 0.0229(8) Uani 1 d . . .
H17 H 0.7918 0.1581 -0.113 0.028 Uiso 1 calc R . .
C21 C 0.7532(3) 0.15347(15) 0.1064(3) 0.0166(7) Uani 1 d . . .
C22 C 0.7903(4) 0.10152(15) 0.1267(3) 0.0168(7) Uani 1 d . . .
C23 C 0.8887(3) 0.09860(14) 0.2297(3) 0.0152(7) Uani 1 d . . .
C24 C 0.9167(4) 0.14996(15) 0.2712(3) 0.0177(7) Uani 1 d . . .
C25 C 0.8349(3) 0.18337(15) 0.1946(3) 0.0171(7) Uani 1 d . . .
C26 C 0.7490(4) 0.05508(15) 0.0684(3) 0.0190(8) Uani 1 d . . .
H26 H 0.6836 0.0554 0.0007 0.023 Uiso 1 calc R . .
C27 C 0.8029(4) 0.01037(16) 0.1093(4) 0.0218(8) Uani 1 d . . .
H27 H 0.7746 -0.0201 0.0681 0.026 Uiso 1 calc R . .
C28 C 0.9009(4) 0.00679(15) 0.2122(4) 0.0201(8) Uani 1 d . . .
C28A C 0.9519(4) -0.04578(16) 0.2516(4) 0.0235(8) Uani 1 d . . .
C28B C 0.8461(5) -0.0784(2) 0.2800(6) 0.0476(15) Uani 1 d . . .
H28A H 0.814 -0.0625 0.3445 0.071 Uiso 1 calc R . .
H28B H 0.8772 -0.1126 0.3038 0.071 Uiso 1 calc R . .
H28C H 0.7795 -0.0808 0.2097 0.071 Uiso 1 calc R . .
C28C C 1.0036(5) -0.0706(2) 0.1516(4) 0.0387(12) Uani 1 d . . .
H28D H 1.0703 -0.0493 0.1329 0.058 Uiso 1 calc R . .
H28E H 0.9372 -0.0739 0.0813 0.058 Uiso 1 calc R . .
H28F H 1.0364 -0.1045 0.1765 0.058 Uiso 1 calc R . .
C28D C 1.0556(4) -0.04411(17) 0.3619(4) 0.0285(9) Uani 1 d . . .
H28G H 1.0235 -0.0295 0.4278 0.043 Uiso 1 calc R . .
H28H H 1.124 -0.023 0.3463 0.043 Uiso 1 calc R . .
H28I H 1.0857 -0.0788 0.3824 0.043 Uiso 1 calc R . .
C29 C 0.9423(3) 0.05118(15) 0.2704(3) 0.0172(7) Uani 1 d . . .
H29 H 1.0073 0.05 0.3384 0.021 Uiso 1 calc R . .
C31 C 1.0107(3) 0.16980(15) 0.3618(3) 0.0172(7) Uani 1 d . . .
H31 H 1.0637 0.1473 0.4132 0.021 Uiso 1 calc R . .
C32 C 1.0254(4) 0.22162(15) 0.3755(3) 0.0174(7) Uani 1 d . . .
C32A C 1.1325(4) 0.24556(15) 0.4649(4) 0.0212(8) Uani 1 d . . .
C32B C 1.1996(5) 0.20664(19) 0.5520(5) 0.0417(13) Uani 1 d . . .
H32A H 1.2672 0.2234 0.6071 0.063 Uiso 1 calc R . .
H32B H 1.2338 0.1797 0.509 0.063 Uiso 1 calc R . .
H32C H 1.1412 0.1916 0.5961 0.063 Uiso 1 calc R . .
C32C C 1.0845(5) 0.2883(2) 0.5345(4) 0.0353(11) Uani 1 d . . .
H32D H 1.1539 0.3028 0.5919 0.053 Uiso 1 calc R . .
H32E H 1.0227 0.2745 0.5762 0.053 Uiso 1 calc R . .
H32F H 1.0465 0.3151 0.4798 0.053 Uiso 1 calc R . .
C32D C 1.2258(5) 0.2686(2) 0.3970(4) 0.0379(12) Uani 1 d . . .
H32G H 1.2955 0.2835 0.4531 0.057 Uiso 1 calc R . .
H32H H 1.1848 0.2952 0.3434 0.057 Uiso 1 calc R . .
H32I H 1.2565 0.2418 0.3512 0.057 Uiso 1 calc R . .
C33 C 0.9426(4) 0.25448(15) 0.2987(4) 0.0199(8) Uani 1 d . . .
H33 H 0.9534 0.2903 0.308 0.024 Uiso 1 calc R . .
C34 C 0.8479(4) 0.23672(16) 0.2122(3) 0.0198(8) Uani 1 d . . .
H34 H 0.7922 0.2597 0.165 0.024 Uiso 1 calc R . .

loop_
_atom_site_aniso_label
_atom_site_aniso_U_11
_atom_site_aniso_U_22
_atom_site_aniso_U_33
_atom_site_aniso_U_23
_atom_site_aniso_U_13
_atom_site_aniso_U_12
Hf1 0.01382(10) 0.01627(11) 0.01520(11) -0.00075(5) 0.00190(7) -0.00119(5)
Cl1 0.0201(5) 0.0242(5) 0.0253(5) 0.0077(4) 0.0034(4) -0.0001(4)
Cl2 0.0248(5) 0.0290(5) 0.0214(5) -0.0090(4) 0.0051(4) -0.0053(4)
C1 0.0144(18) 0.0171(19) 0.0201(18) -0.0002(14) -0.0007(14) 0.0010(14)
C2 0.0134(18) 0.021(2) 0.0244(19) -0.0027(15) 0.0027(15) 0.0003(15)
C2A 0.022(2) 0.017(2) 0.035(2) -0.0023(16) 0.0043(17) 0.0020(16)
C3 0.0143(18) 0.021(2) 0.0241(19) -0.0060(15) 0.0026(15) -0.0003(15)
C4 0.0182(19) 0.022(2) 0.0163(18) -0.0018(15) -0.0011(14) -0.0020(16)
C41 0.0152(19) 0.025(2) 0.023(2) 0.0001(15) 0.0012(15) -0.0030(15)
C41A 0.016(2) 0.038(3) 0.033(2) 0.0034(19) 0.0075(17) -0.0030(18)
C41B 0.027(2) 0.032(2) 0.026(2) -0.0002(17) 0.0098(17) -0.0082(18)
C41C 0.028(2) 0.024(2) 0.027(2) 0.0013(16) 0.0021(17) -0.0046(17)
C5 0.0122(17) 0.0165(18) 0.0204(18) 0.0007(14) 0.0011(14) -0.0014(14)
C11 0.0180(19) 0.0162(18) 0.0186(18) 0.0014(14) 0.0025(14) -0.0011(14)
C12 0.022(2) 0.0164(19) 0.0172(18) 0.0027(14) 0.0001(15) -0.0019(15)
C13 0.019(2) 0.021(2) 0.023(2) 0.0011(14) 0.0018(16) -0.0049(15)
C14 0.027(2) 0.033(2) 0.023(2) 0.0006(17) -0.0018(17) -0.0063(19)
C15 0.034(2) 0.024(2) 0.020(2) -0.0008(16) 0.0019(17) 0.0010(18)
C16 0.027(2) 0.026(2) 0.025(2) 0.0039(15) 0.0064(19) 0.0003(16)
C17 0.020(2) 0.026(2) 0.022(2) 0.0046(16) 0.0016(15) 0.0000(17)
C21 0.0151(18) 0.0174(19) 0.0169(17) 0.0002(14) 0.0026(14) -0.0031(14)
C22 0.0144(17) 0.0197(19) 0.0156(17) 0.0002(14) 0.0017(14) -0.0015(14)
C23 0.0113(17) 0.0179(18) 0.0167(17) -0.0007(13) 0.0033(13) -0.0016(13)
C24 0.0154(18) 0.0185(19) 0.0198(18) 0.0010(14) 0.0050(14) -0.0013(15)
C25 0.0132(17) 0.0190(19) 0.0191(17) -0.0006(14) 0.0035(14) -0.0052(14)
C26 0.0161(19) 0.023(2) 0.0173(18) -0.0036(14) 0.0022(14) -0.0010(15)
C27 0.021(2) 0.0186(19) 0.025(2) -0.0063(15) 0.0036(16) -0.0028(15)
C28 0.0180(19) 0.0184(19) 0.025(2) -0.0006(15) 0.0066(15) 0.0010(15)
C28A 0.021(2) 0.017(2) 0.031(2) -0.0035(15) 0.0003(17) 0.0010(15)
C28B 0.036(3) 0.024(3) 0.077(4) 0.018(3) 0.000(3) -0.004(2)
C28C 0.042(3) 0.032(3) 0.036(3) -0.010(2) -0.006(2) 0.018(2)
C28D 0.032(2) 0.024(2) 0.027(2) 0.0007(16) -0.0011(18) 0.0071(18)
C29 0.0122(17) 0.0204(19) 0.0196(18) 0.0012(14) 0.0045(14) -0.0006(14)
C31 0.0126(17) 0.0203(19) 0.0178(18) 0.0009(14) 0.0010(14) -0.0010(14)
C32 0.0148(18) 0.0180(18) 0.0194(18) 0.0006(14) 0.0032(14) -0.0023(14)
C32A 0.021(2) 0.0180(19) 0.0227(19) -0.0025(15) 0.0011(15) -0.0053(15)
C32B 0.043(3) 0.028(3) 0.041(3) 0.002(2) -0.021(2) -0.010(2)
C32C 0.037(3) 0.036(3) 0.031(2) -0.013(2) 0.004(2) -0.005(2)
C32D 0.023(2) 0.056(3) 0.034(3) -0.001(2) 0.0047(19) -0.017(2)
C33 0.0194(19) 0.0141(18) 0.026(2) -0.0014(14) 0.0043(15) -0.0024(14)
C34 0.0191(19) 0.0169(19) 0.0229(19) 0.0020(14) 0.0028(15) -0.0006(15)

loop_
_atom_type_symbol
_atom_type_description
_atom_type_scat_dispersion_real
_atom_type_scat_dispersion_imag
_atom_type_scat_source
C C 0.0033 0.0016 'International Tables Vol C Tables 4.2.6.8 and 6.1.1.4'
H H 0 0 'International Tables Vol C Tables 4.2.6.8 and 6.1.1.4'
Cl Cl 0.1484 0.1585 'International Tables Vol C Tables 4.2.6.8 and 6.1.1.4'
Hf Hf -0.583 6.1852 'International Tables Vol C Tables 4.2.6.8 and 6.1.1.4'

loop_
_geom_angle_atom_site_label_1
_geom_angle_atom_site_label_2
_geom_angle_atom_site_label_3
_geom_angle
_geom_angle_site_symmetry_1
_geom_angle_site_symmetry_3
_geom_angle_publ_flag
Cl1 Hf1 Cl2 97.67(4) . . ?
Cl1 Hf1 C21 129.61(10) . . ?
Cl2 Hf1 C21 118.74(9) . . ?
Cl1 Hf1 C1 132.28(9) . . ?
Cl2 Hf1 C1 119.25(10) . . ?
C21 Hf1 C1 58.21(13) . . ?
Cl1 Hf1 C5 98.04(9) . . ?
Cl2 Hf1 C5 137.84(10) . . ?
C21 Hf1 C5 78.30(13) . . ?
C1 Hf1 C5 34.27(13) . . ?
Cl1 Hf1 C2 137.30(10) . . ?
Cl2 Hf1 C2 87.25(10) . . ?
C21 Hf1 C2 81.52(13) . . ?
C1 Hf1 C2 33.75(13) . . ?
C5 Hf1 C2 55.59(13) . . ?
Cl1 Hf1 C22 95.68(9) . . ?
Cl2 Hf1 C22 136.06(9) . . ?
C21 Hf1 C22 33.93(13) . . ?
C1 Hf1 C22 78.72(13) . . ?
C5 Hf1 C22 80.55(12) . . ?
C2 Hf1 C22 109.88(13) . . ?
Cl1 Hf1 C3 104.88(10) . . ?
Cl2 Hf1 C3 83.87(9) . . ?
C21 Hf1 C3 112.12(13) . . ?
C1 Hf1 C3 55.36(13) . . ?
C5 Hf1 C3 54.29(13) . . ?
C2 Hf1 C3 33.20(13) . . ?
C22 Hf1 C3 132.07(13) . . ?
Cl1 Hf1 C25 132.41(9) . . ?
Cl2 Hf1 C25 86.91(9) . . ?
C21 Hf1 C25 33.68(12) . . ?
C1 Hf1 C25 81.98(13) . . ?
C5 Hf1 C25 109.87(12) . . ?
C2 Hf1 C25 90.07(13) . . ?
C22 Hf1 C25 54.24(12) . . ?
C3 Hf1 C25 122.69(13) . . ?
Cl1 Hf1 C4 84.61(9) . . ?
Cl2 Hf1 C4 111.28(9) . . ?
C21 Hf1 C4 109.85(12) . . ?
C1 Hf1 C4 55.50(13) . . ?
C5 Hf1 C4 32.75(12) . . ?
C2 Hf1 C4 54.68(13) . . ?
C22 Hf1 C4 111.53(12) . . ?
C3 Hf1 C4 32.12(13) . . ?
C25 Hf1 C4 137.47(12) . . ?
Cl1 Hf1 C23 81.79(8) . . ?
Cl2 Hf1 C23 109.48(8) . . ?
C21 Hf1 C23 54.89(12) . . ?
C1 Hf1 C23 109.71(12) . . ?
C5 Hf1 C23 111.35(12) . . ?
C2 Hf1 C23 136.29(13) . . ?
C22 Hf1 C23 32.38(11) . . ?
C3 Hf1 C23 164.44(12) . . ?
C25 Hf1 C23 52.65(12) . . ?
C4 Hf1 C23 138.33(12) . . ?
Cl1 Hf1 C24 101.93(9) . . ?
Cl2 Hf1 C24 83.32(9) . . ?
C21 Hf1 C24 54.23(12) . . ?
C1 Hf1 C24 110.88(13) . . ?
C5 Hf1 C24 130.56(12) . . ?
C2 Hf1 C24 120.77(13) . . ?
C22 Hf1 C24 52.95(12) . . ?
C3 Hf1 C24 151.56(13) . . ?
C25 Hf1 C24 31.28(12) . . ?
C4 Hf1 C24 163.31(12) . . ?
C23 Hf1 C24 31.18(12) . . ?
C2 C1 C5 106.5(3) . . ?
C2 C1 C11 125.0(3) . . ?
C5 C1 C11 124.4(3) . . ?
C2 C1 Hf1 74.3(2) . . ?
C5 C1 Hf1 73.5(2) . . ?
C11 C1 Hf1 99.4(2) . . ?
C1 C2 C3 107.9(3) . . ?
C1 C2 C2A 127.3(4) . . ?
C3 C2 C2A 124.8(4) . . ?
C1 C2 Hf1 71.9(2) . . ?
C3 C2 Hf1 75.6(2) . . ?
C2A C2 Hf1 120.5(3) . . ?
C2 C2A H2A1 109.5 . . ?
C2 C2A H2A2 109.5 . . ?
H2A1 C2A H2A2 109.5 . . ?
C2 C2A H2A3 109.5 . . ?
H2A1 C2A H2A3 109.5 . . ?
H2A2 C2A H2A3 109.5 . . ?
C4 C3 C2 109.7(4) . . ?
C4 C3 Hf1 76.4(2) . . ?
C2 C3 Hf1 71.2(2) . . ?
C4 C3 H3 125.2 . . ?
C2 C3 H3 125.2 . . ?
Hf1 C3 H3 118.9 . . ?
C3 C4 C5 106.2(4) . . ?
C3 C4 C41 127.1(4) . . ?
C5 C4 C41 125.5(4) . . ?
C3 C4 Hf1 71.5(2) . . ?
C5 C4 Hf1 68.5(2) . . ?
C41 C4 Hf1 134.2(3) . . ?
C4 C41 C41B 112.5(3) . . ?
C4 C41 C41A 104.8(3) . . ?
C41B C41 C41A 109.0(4) . . ?
C4 C41 C41C 111.6(3) . . ?
C41B C41 C41C 109.7(4) . . ?
C41A C41 C41C 109.0(4) . . ?
C41 C41A H41A 109.5 . . ?
C41 C41A H41B 109.5 . . ?
H41A C41A H41B 109.5 . . ?
C41 C41A H41C 109.5 . . ?
H41A C41A H41C 109.5 . . ?
H41B C41A H41C 109.5 . . ?
C41 C41B H41D 109.5 . . ?
C41 C41B H41E 109.5 . . ?
H41D C41B H41E 109.5 . . ?
C41 C41B H41F 109.5 . . ?
H41D C41B H41F 109.5 . . ?
H41E C41B H41F 109.5 . . ?
C41 C41C H41G 109.5 . . ?
C41 C41C H41H 109.5 . . ?
H41G C41C H41H 109.5 . . ?
C41 C41C H41I 109.5 . . ?
H41G C41C H41I 109.5 . . ?
H41H C41C H41I 109.5 . . ?
C4 C5 C1 109.6(3) . . ?
C4 C5 Hf1 78.7(2) . . ?
C1 C5 Hf1 72.2(2) . . ?
C4 C5 H5 125.2 . . ?
C1 C5 H5 125.2 . . ?
Hf1 C5 H5 115.7 . . ?
C1 C11 C12 117.2(3) . . ?
C1 C11 C21 101.7(3) . . ?
C12 C11 C21 113.9(3) . . ?
C1 C11 H11 107.8 . . ?
C12 C11 H11 107.8 . . ?
C21 C11 H11 107.8 . . ?
C17 C12 C13 118.9(4) . . ?
C17 C12 C11 118.4(4) . . ?
C13 C12 C11 122.6(4) . . ?
C14 C13 C12 120.4(4) . . ?
C14 C13 H13 119.8 . . ?
C12 C13 H13 119.8 . . ?
C15 C14 C13 120.5(4) . . ?
C15 C14 H14 119.8 . . ?
C13 C14 H14 119.8 . . ?
C14 C15 C16 119.5(4) . . ?
C14 C15 H15 120.2 . . ?
C16 C15 H15 120.2 . . ?
C15 C16 C17 119.9(4) . . ?
C15 C16 H16 120 . . ?
C17 C16 H16 120 . . ?
C12 C17 C16 120.8(4) . . ?
C12 C17 H17 119.6 . . ?
C16 C17 H17 119.6 . . ?
C22 C21 C25 106.5(3) . . ?
C22 C21 C11 125.9(3) . . ?
C25 C21 C11 126.2(3) . . ?
C22 C21 Hf1 76.4(2) . . ?
C25 C21 Hf1 79.5(2) . . ?
C11 C21 Hf1 100.4(2) . . ?
C26 C22 C21 133.3(4) . . ?
C26 C22 C23 117.5(3) . . ?
C21 C22 C23 109.2(3) . . ?
C26 C22 Hf1 116.4(3) . . ?
C21 C22 Hf1 69.7(2) . . ?
C23 C22 Hf1 80.2(2) . . ?
C29 C23 C22 121.0(3) . . ?
C29 C23 C24 131.6(4) . . ?
C22 C23 C24 107.4(3) . . ?
C29 C23 Hf1 122.2(3) . . ?
C22 C23 Hf1 67.5(2) . . ?
C24 C23 Hf1 76.6(2) . . ?
C31 C24 C25 120.6(4) . . ?
C31 C24 C23 131.7(4) . . ?
C25 C24 C23 107.5(3) . . ?
C31 C24 Hf1 127.8(3) . . ?
C25 C24 Hf1 68.8(2) . . ?
C23 C24 Hf1 72.3(2) . . ?
C34 C25 C24 118.9(3) . . ?
C34 C25 C21 131.8(4) . . ?
C24 C25 C21 109.2(3) . . ?
C34 C25 Hf1 122.1(3) . . ?
C24 C25 Hf1 79.9(2) . . ?
C21 C25 Hf1 66.9(2) . . ?
C27 C26 C22 120.0(4) . . ?
C27 C26 H26 120 . . ?
C22 C26 H26 120 . . ?
C26 C27 C28 123.2(4) . . ?
C26 C27 H27 118.4 . . ?
C28 C27 H27 118.4 . . ?
C29 C28 C27 118.0(4) . . ?
C29 C28 C28A 123.6(4) . . ?
C27 C28 C28A 118.5(4) . . ?
C28 C28A C28D 113.1(3) . . ?
C28 C28A C28B 108.5(4) . . ?
C28D C28A C28B 108.0(4) . . ?
C28 C28A C28C 109.2(4) . . ?
C28D C28A C28C 108.2(4) . . ?
C28B C28A C28C 109.8(4) . . ?
C28A C28B H28A 109.5 . . ?
C28A C28B H28B 109.5 . . ?
H28A C28B H28B 109.5 . . ?
C28A C28B H28C 109.5 . . ?
H28A C28B H28C 109.5 . . ?
H28B C28B H28C 109.5 . . ?
C28A C28C H28D 109.5 . . ?
C28A C28C H28E 109.5 . . ?
H28D C28C H28E 109.5 . . ?
C28A C28C H28F 109.5 . . ?
H28D C28C H28F 109.5 . . ?
H28E C28C H28F 109.5 . . ?
C28A C28D H28G 109.5 . . ?
C28A C28D H28H 109.5 . . ?
H28G C28D H28H 109.5 . . ?
C28A C28D H28I 109.5 . . ?
H28G C28D H28I 109.5 . . ?
H28H C28D H28I 109.5 . . ?
C28 C29 C23 120.4(4) . . ?
C28 C29 H29 119.8 . . ?
C23 C29 H29 119.8 . . ?
C32 C31 C24 120.1(4) . . ?
C32 C31 H31 120 . . ?
C24 C31 H31 120 . . ?
C31 C32 C33 118.7(3) . . ?
C31 C32 C32A 122.6(3) . . ?
C33 C32 C32A 118.6(3) . . ?
C32B C32A C32C 108.5(4) . . ?
C32B C32A C32 112.1(3) . . ?
C32C C32A C32 110.7(4) . . ?
C32B C32A C32D 108.5(4) . . ?
C32C C32A C32D 108.5(4) . . ?
C32 C32A C32D 108.5(3) . . ?
C32A C32B H32A 109.5 . . ?
C32A C32B H32B 109.5 . . ?
H32A C32B H32B 109.5 . . ?
C32A C32B H32C 109.5 . . ?
H32A C32B H32C 109.5 . . ?
H32B C32B H32C 109.5 . . ?
C32A C32C H32D 109.5 . . ?
C32A C32C H32E 109.5 . . ?
H32D C32C H32E 109.5 . . ?
C32A C32C H32F 109.5 . . ?
H32D C32C H32F 109.5 . . ?
H32E C32C H32F 109.5 . . ?
C32A C32D H32G 109.5 . . ?
C32A C32D H32H 109.5 . . ?
H32G C32D H32H 109.5 . . ?
C32A C32D H32I 109.5 . . ?
H32G C32D H32I 109.5 . . ?
H32H C32D H32I 109.5 . . ?
C34 C33 C32 123.0(4) . . ?
C34 C33 H33 118.5 . . ?
C32 C33 H33 118.5 . . ?
C33 C34 C25 118.7(4) . . ?
C33 C34 H34 120.7 . . ?
C25 C34 H34 120.7 . . ?

loop_
_geom_bond_atom_site_label_1
_geom_bond_atom_site_label_2
_geom_bond_distance
_geom_bond_site_symmetry_2
_geom_bond_publ_flag
Hf1 Cl1 2.3852(10) . ?
Hf1 Cl2 2.3973(10) . ?
Hf1 C21 2.398(4) . ?
Hf1 C1 2.431(4) . ?
Hf1 C5 2.448(4) . ?
Hf1 C2 2.462(4) . ?
Hf1 C22 2.484(4) . ?
Hf1 C3 2.518(4) . ?
Hf1 C25 2.563(4) . ?
Hf1 C4 2.581(4) . ?
Hf1 C23 2.650(4) . ?
Hf1 C24 2.706(4) . ?
C1 C2 1.421(5) . ?
C1 C5 1.437(5) . ?
C1 C11 1.508(5) . ?
C2 C3 1.424(6) . ?
C2 C2A 1.504(6) . ?
C2A H2A1 0.98 . ?
C2A H2A2 0.98 . ?
C2A H2A3 0.98 . ?
C3 C4 1.412(6) . ?
C3 H3 0.95 . ?
C4 C5 1.423(6) . ?
C4 C41 1.511(6) . ?
C41 C41B 1.525(6) . ?
C41 C41A 1.530(6) . ?
C41 C41C 1.540(6) . ?
C41A H41A 0.98 . ?
C41A H41B 0.98 . ?
C41A H41C 0.98 . ?
C41B H41D 0.98 . ?
C41B H41E 0.98 . ?
C41B H41F 0.98 . ?
C41C H41G 0.98 . ?
C41C H41H 0.98 . ?
C41C H41I 0.98 . ?
C5 H5 0.95 . ?
C11 C12 1.514(5) . ?
C11 C21 1.522(5) . ?
C11 H11 1 . ?
C12 C17 1.387(6) . ?
C12 C13 1.393(6) . ?
C13 C14 1.389(6) . ?
C13 H13 0.95 . ?
C14 C15 1.386(7) . ?
C14 H14 0.95 . ?
C15 C16 1.388(7) . ?
C15 H15 0.95 . ?
C16 C17 1.394(6) . ?
C16 H16 0.95 . ?
C17 H17 0.95 . ?
C21 C22 1.427(6) . ?
C21 C25 1.446(5) . ?
C22 C26 1.420(5) . ?
C22 C23 1.440(5) . ?
C23 C29 1.414(5) . ?
C23 C24 1.441(5) . ?
C24 C31 1.414(5) . ?
C24 C25 1.427(5) . ?
C25 C34 1.416(6) . ?
C26 C27 1.354(6) . ?
C26 H26 0.95 . ?
C27 C28 1.437(6) . ?
C27 H27 0.95 . ?
C28 C29 1.375(6) . ?
C28 C28A 1.522(6) . ?
C28A C28D 1.529(6) . ?
C28A C28B 1.531(7) . ?
C28A C28C 1.533(6) . ?
C28B H28A 0.98 . ?
C28B H28B 0.98 . ?
C28B H28C 0.98 . ?
C28C H28D 0.98 . ?
C28C H28E 0.98 . ?
C28C H28F 0.98 . ?
C28D H28G 0.98 . ?
C28D H28H 0.98 . ?
C28D H28I 0.98 . ?
C29 H29 0.95 . ?
C31 C32 1.373(5) . ?
C31 H31 0.95 . ?
C32 C33 1.426(5) . ?
C32 C32A 1.536(5) . ?
C32A C32B 1.515(6) . ?
C32A C32C 1.534(6) . ?
C32A C32D 1.536(6) . ?
C32B H32A 0.98 . ?
C32B H32B 0.98 . ?
C32B H32C 0.98 . ?
C32C H32D 0.98 . ?
C32C H32E 0.98 . ?
C32C H32F 0.98 . ?
C32D H32G 0.98 . ?
C32D H32H 0.98 . ?
C32D H32I 0.98 . ?
C33 C34 1.371(5) . ?
C33 H33 0.95 . ?
C34 H34 0.95 . ?

loop_
_geom_torsion_atom_site_label_1
_geom_torsion_atom_site_label_2
_geom_torsion_atom_site_label_3
_geom_torsion_atom_site_label_4
_geom_torsion
_geom_torsion_site_symmetry_1
_geom_torsion_site_symmetry_2
_geom_torsion_site_symmetry_3
_geom_torsion_site_symmetry_4
_geom_torsion_publ_flag
Cl1 Hf1 C1 C2 115.3(2) . . . . ?
Cl2 Hf1 C1 C2 -20.4(3) . . . . ?
C21 Hf1 C1 C2 -128.0(3) . . . . ?
C5 Hf1 C1 C2 113.0(3) . . . . ?
C22 Hf1 C1 C2 -157.3(2) . . . . ?
C3 Hf1 C1 C2 37.2(2) . . . . ?
C25 Hf1 C1 C2 -102.3(2) . . . . ?
C4 Hf1 C1 C2 76.5(2) . . . . ?
C23 Hf1 C1 C2 -147.8(2) . . . . ?
C24 Hf1 C1 C2 -114.5(2) . . . . ?
Cl1 Hf1 C1 C5 2.3(3) . . . . ?
Cl2 Hf1 C1 C5 -133.4(2) . . . . ?
C21 Hf1 C1 C5 119.1(3) . . . . ?
C2 Hf1 C1 C5 -113.0(3) . . . . ?
C22 Hf1 C1 C5 89.7(2) . . . . ?
C3 Hf1 C1 C5 -75.8(2) . . . . ?
C25 Hf1 C1 C5 144.7(2) . . . . ?
C4 Hf1 C1 C5 -36.5(2) . . . . ?
C23 Hf1 C1 C5 99.3(2) . . . . ?
C24 Hf1 C1 C5 132.5(2) . . . . ?
Cl1 Hf1 C1 C11 -120.9(2) . . . . ?
Cl2 Hf1 C1 C11 103.4(2) . . . . ?
C21 Hf1 C1 C11 -4.1(2) . . . . ?
C5 Hf1 C1 C11 -123.2(3) . . . . ?
C2 Hf1 C1 C11 123.8(3) . . . . ?
C22 Hf1 C1 C11 -33.5(2) . . . . ?
C3 Hf1 C1 C11 161.0(3) . . . . ?
C25 Hf1 C1 C11 21.5(2) . . . . ?
C4 Hf1 C1 C11 -159.7(3) . . . . ?
C23 Hf1 C1 C11 -23.9(3) . . . . ?
C24 Hf1 C1 C11 9.3(3) . . . . ?
C5 C1 C2 C3 -0.5(4) . . . . ?
C11 C1 C2 C3 -158.2(4) . . . . ?
Hf1 C1 C2 C3 -67.6(3) . . . . ?
C5 C1 C2 C2A -178.0(4) . . . . ?
C11 C1 C2 C2A 24.4(6) . . . . ?
Hf1 C1 C2 C2A 115.0(4) . . . . ?
C5 C1 C2 Hf1 67.0(2) . . . . ?
C11 C1 C2 Hf1 -90.6(4) . . . . ?
Cl1 Hf1 C2 C1 -99.4(2) . . . . ?
Cl2 Hf1 C2 C1 162.2(2) . . . . ?
C21 Hf1 C2 C1 42.7(2) . . . . ?
C5 Hf1 C2 C1 -38.9(2) . . . . ?
C22 Hf1 C2 C1 23.7(3) . . . . ?
C3 Hf1 C2 C1 -114.7(3) . . . . ?
C25 Hf1 C2 C1 75.3(2) . . . . ?
C4 Hf1 C2 C1 -79.1(2) . . . . ?
C23 Hf1 C2 C1 46.6(3) . . . . ?
C24 Hf1 C2 C1 81.7(2) . . . . ?
Cl1 Hf1 C2 C3 15.3(3) . . . . ?
Cl2 Hf1 C2 C3 -83.0(2) . . . . ?
C21 Hf1 C2 C3 157.4(2) . . . . ?
C1 Hf1 C2 C3 114.7(3) . . . . ?
C5 Hf1 C2 C3 75.8(2) . . . . ?
C22 Hf1 C2 C3 138.5(2) . . . . ?
C25 Hf1 C2 C3 -169.9(2) . . . . ?
C4 Hf1 C2 C3 35.6(2) . . . . ?
C23 Hf1 C2 C3 161.3(2) . . . . ?
C24 Hf1 C2 C3 -163.6(2) . . . . ?
Cl1 Hf1 C2 C2A 137.4(3) . . . . ?
Cl2 Hf1 C2 C2A 39.1(3) . . . . ?
C21 Hf1 C2 C2A -80.5(3) . . . . ?
C1 Hf1 C2 C2A -123.1(4) . . . . ?
C5 Hf1 C2 C2A -162.1(4) . . . . ?
C22 Hf1 C2 C2A -99.4(3) . . . . ?
C3 Hf1 C2 C2A 122.1(4) . . . . ?
C25 Hf1 C2 C2A -47.8(3) . . . . ?
C4 Hf1 C2 C2A 157.7(4) . . . . ?
C23 Hf1 C2 C2A -76.5(4) . . . . ?
C24 Hf1 C2 C2A -41.4(4) . . . . ?
C1 C2 C3 C4 -2.1(5) . . . . ?
C2A C2 C3 C4 175.4(4) . . . . ?
Hf1 C2 C3 C4 -67.3(3) . . . . ?
C1 C2 C3 Hf1 65.2(3) . . . . ?
C2A C2 C3 Hf1 -117.3(4) . . . . ?
Cl1 Hf1 C3 C4 -52.7(2) . . . . ?
Cl2 Hf1 C3 C4 -149.0(2) . . . . ?
C21 Hf1 C3 C4 92.4(2) . . . . ?
C1 Hf1 C3 C4 78.8(3) . . . . ?
C5 Hf1 C3 C4 36.6(2) . . . . ?
C2 Hf1 C3 C4 116.6(3) . . . . ?
C22 Hf1 C3 C4 59.5(3) . . . . ?
C25 Hf1 C3 C4 128.6(2) . . . . ?
C23 Hf1 C3 C4 61.1(6) . . . . ?
C24 Hf1 C3 C4 147.3(3) . . . . ?
Cl1 Hf1 C3 C2 -169.3(2) . . . . ?
Cl2 Hf1 C3 C2 94.3(2) . . . . ?
C21 Hf1 C3 C2 -24.2(3) . . . . ?
C1 Hf1 C3 C2 -37.8(2) . . . . ?
C5 Hf1 C3 C2 -80.1(2) . . . . ?
C22 Hf1 C3 C2 -57.1(3) . . . . ?
C25 Hf1 C3 C2 12.0(3) . . . . ?
C4 Hf1 C3 C2 -116.6(3) . . . . ?
C23 Hf1 C3 C2 -55.5(5) . . . . ?
C24 Hf1 C3 C2 30.7(4) . . . . ?
C2 C3 C4 C5 4.0(4) . . . . ?
Hf1 C3 C4 C5 -60.1(3) . . . . ?
C2 C3 C4 C41 -164.0(4) . . . . ?
Hf1 C3 C4 C41 132.0(4) . . . . ?
C2 C3 C4 Hf1 64.0(3) . . . . ?
Cl1 Hf1 C4 C3 129.5(2) . . . . ?
Cl2 Hf1 C4 C3 33.3(3) . . . . ?
C21 Hf1 C4 C3 -100.2(3) . . . . ?
C1 Hf1 C4 C3 -78.3(3) . . . . ?
C5 Hf1 C4 C3 -116.6(4) . . . . ?
C2 Hf1 C4 C3 -36.9(2) . . . . ?
C22 Hf1 C4 C3 -136.6(2) . . . . ?
C25 Hf1 C4 C3 -76.5(3) . . . . ?
C23 Hf1 C4 C3 -159.3(2) . . . . ?
C24 Hf1 C4 C3 -116.5(4) . . . . ?
Cl1 Hf1 C4 C5 -114.0(2) . . . . ?
Cl2 Hf1 C4 C5 149.9(2) . . . . ?
C21 Hf1 C4 C5 16.3(3) . . . . ?
C1 Hf1 C4 C5 38.3(2) . . . . ?
C2 Hf1 C4 C5 79.7(2) . . . . ?
C22 Hf1 C4 C5 -20.0(3) . . . . ?
C3 Hf1 C4 C5 116.6(4) . . . . ?
C25 Hf1 C4 C5 40.1(3) . . . . ?
C23 Hf1 C4 C5 -42.7(3) . . . . ?
C24 Hf1 C4 C5 0.1(6) . . . . ?
Cl1 Hf1 C4 C41 5.3(4) . . . . ?
Cl2 Hf1 C4 C41 -90.9(4) . . . . ?
C21 Hf1 C4 C41 135.5(4) . . . . ?
C1 Hf1 C4 C41 157.5(4) . . . . ?
C5 Hf1 C4 C41 119.2(5) . . . . ?
C2 Hf1 C4 C41 -161.1(4) . . . . ?
C22 Hf1 C4 C41 99.2(4) . . . . ?
C3 Hf1 C4 C41 -124.2(5) . . . . ?
C25 Hf1 C4 C41 159.3(3) . . . . ?
C23 Hf1 C4 C41 76.5(4) . . . . ?
C24 Hf1 C4 C41 119.3(5) . . . . ?
C3 C4 C41 C41B -41.6(6) . . . . ?
C5 C4 C41 C41B 152.7(4) . . . . ?
Hf1 C4 C41 C41B 58.9(5) . . . . ?
C3 C4 C41 C41A 76.8(5) . . . . ?
C5 C4 C41 C41A -88.9(5) . . . . ?
Hf1 C4 C41 C41A 177.2(3) . . . . ?
C3 C4 C41 C41C -165.4(4) . . . . ?
C5 C4 C41 C41C 28.9(5) . . . . ?
Hf1 C4 C41 C41C -64.9(5) . . . . ?
C3 C4 C5 C1 -4.3(4) . . . . ?
C41 C4 C5 C1 163.9(4) . . . . ?
Hf1 C4 C5 C1 -66.3(2) . . . . ?
C3 C4 C5 Hf1 62.0(3) . . . . ?
C41 C4 C5 Hf1 -129.8(4) . . . . ?
C2 C1 C5 C4 3.0(4) . . . . ?
C11 C1 C5 C4 160.8(4) . . . . ?
Hf1 C1 C5 C4 70.6(3) . . . . ?
C2 C1 C5 Hf1 -67.6(3) . . . . ?
C11 C1 C5 Hf1 90.2(3) . . . . ?
Cl1 Hf1 C5 C4 66.7(2) . . . . ?
Cl2 Hf1 C5 C4 -44.2(3) . . . . ?
C21 Hf1 C5 C4 -164.3(3) . . . . ?
C1 Hf1 C5 C4 -115.0(3) . . . . ?
C2 Hf1 C5 C4 -76.7(3) . . . . ?
C22 Hf1 C5 C4 161.2(2) . . . . ?
C3 Hf1 C5 C4 -35.9(2) . . . . ?
C25 Hf1 C5 C4 -152.4(2) . . . . ?
C23 Hf1 C5 C4 151.0(2) . . . . ?
C24 Hf1 C5 C4 -180.0(2) . . . . ?
Cl1 Hf1 C5 C1 -178.3(2) . . . . ?
Cl2 Hf1 C5 C1 70.9(3) . . . . ?
C21 Hf1 C5 C1 -49.3(2) . . . . ?
C2 Hf1 C5 C1 38.3(2) . . . . ?
C22 Hf1 C5 C1 -83.8(2) . . . . ?
C3 Hf1 C5 C1 79.2(2) . . . . ?
C25 Hf1 C5 C1 -37.4(3) . . . . ?
C4 Hf1 C5 C1 115.0(3) . . . . ?
C23 Hf1 C5 C1 -94.0(2) . . . . ?
C24 Hf1 C5 C1 -65.0(3) . . . . ?
C2 C1 C11 C12 -152.1(4) . . . . ?
C5 C1 C11 C12 54.1(5) . . . . ?
Hf1 C1 C11 C12 130.5(3) . . . . ?
C2 C1 C11 C21 83.0(4) . . . . ?
C5 C1 C11 C21 -70.7(4) . . . . ?
Hf1 C1 C11 C21 5.6(3) . . . . ?
C1 C11 C12 C17 -161.9(4) . . . . ?
C21 C11 C12 C17 -43.4(5) . . . . ?
C1 C11 C12 C13 21.8(6) . . . . ?
C21 C11 C12 C13 140.2(4) . . . . ?
C17 C12 C13 C14 -0.7(6) . . . . ?
C11 C12 C13 C14 175.6(4) . . . . ?
C12 C13 C14 C15 0.2(7) . . . . ?
C13 C14 C15 C16 0.2(7) . . . . ?
C14 C15 C16 C17 0.0(7) . . . . ?
C13 C12 C17 C16 0.9(6) . . . . ?
C11 C12 C17 C16 -175.6(4) . . . . ?
C15 C16 C17 C12 -0.5(6) . . . . ?
C1 C11 C21 C22 74.9(4) . . . . ?
C12 C11 C21 C22 -52.2(5) . . . . ?
C1 C11 C21 C25 -90.2(4) . . . . ?
C12 C11 C21 C25 142.7(4) . . . . ?
C1 C11 C21 Hf1 -5.7(3) . . . . ?
C12 C11 C21 Hf1 -132.8(3) . . . . ?
Cl1 Hf1 C21 C22 0.4(3) . . . . ?
Cl2 Hf1 C21 C22 131.00(19) . . . . ?
C1 Hf1 C21 C22 -120.6(3) . . . . ?
C5 Hf1 C21 C22 -90.4(2) . . . . ?
C2 Hf1 C21 C22 -146.9(2) . . . . ?
C3 Hf1 C21 C22 -133.7(2) . . . . ?
C25 Hf1 C21 C22 110.0(3) . . . . ?
C4 Hf1 C21 C22 -99.4(2) . . . . ?
C23 Hf1 C21 C22 36.4(2) . . . . ?
C24 Hf1 C21 C22 75.0(2) . . . . ?
Cl1 Hf1 C21 C25 -109.7(2) . . . . ?
Cl2 Hf1 C21 C25 21.0(3) . . . . ?
C1 Hf1 C21 C25 129.4(3) . . . . ?
C5 Hf1 C21 C25 159.5(2) . . . . ?
C2 Hf1 C21 C25 103.1(2) . . . . ?
C22 Hf1 C21 C25 -110.0(3) . . . . ?
C3 Hf1 C21 C25 116.2(2) . . . . ?
C4 Hf1 C21 C25 150.6(2) . . . . ?
C23 Hf1 C21 C25 -73.6(2) . . . . ?
C24 Hf1 C21 C25 -35.1(2) . . . . ?
Cl1 Hf1 C21 C11 125.1(2) . . . . ?
Cl2 Hf1 C21 C11 -104.3(2) . . . . ?
C1 Hf1 C21 C11 4.1(2) . . . . ?
C5 Hf1 C21 C11 34.3(2) . . . . ?
C2 Hf1 C21 C11 -22.2(2) . . . . ?
C22 Hf1 C21 C11 124.7(3) . . . . ?
C3 Hf1 C21 C11 -9.1(3) . . . . ?
C25 Hf1 C21 C11 -125.3(4) . . . . ?
C4 Hf1 C21 C11 25.3(3) . . . . ?
C23 Hf1 C21 C11 161.1(3) . . . . ?
C24 Hf1 C21 C11 -160.3(3) . . . . ?
C25 C21 C22 C26 -178.0(4) . . . . ?
C11 C21 C22 C26 14.6(7) . . . . ?
Hf1 C21 C22 C26 107.6(4) . . . . ?
C25 C21 C22 C23 3.2(4) . . . . ?
C11 C21 C22 C23 -164.3(4) . . . . ?
Hf1 C21 C22 C23 -71.2(3) . . . . ?
C25 C21 C22 Hf1 74.4(3) . . . . ?
C11 C21 C22 Hf1 -93.0(4) . . . . ?
Cl1 Hf1 C22 C26 51.0(3) . . . . ?
Cl2 Hf1 C22 C26 158.3(2) . . . . ?
C21 Hf1 C22 C26 -129.3(4) . . . . ?
C1 Hf1 C22 C26 -81.0(3) . . . . ?
C5 Hf1 C22 C26 -46.2(3) . . . . ?
C2 Hf1 C22 C26 -94.2(3) . . . . ?
C3 Hf1 C22 C26 -64.9(3) . . . . ?
C25 Hf1 C22 C26 -169.2(3) . . . . ?
C4 Hf1 C22 C26 -35.4(3) . . . . ?
C23 Hf1 C22 C26 115.9(4) . . . . ?
C24 Hf1 C22 C26 151.7(3) . . . . ?
Cl1 Hf1 C22 C21 -179.7(2) . . . . ?
Cl2 Hf1 C22 C21 -72.5(2) . . . . ?
C1 Hf1 C22 C21 48.2(2) . . . . ?
C5 Hf1 C22 C21 83.1(2) . . . . ?
C2 Hf1 C22 C21 35.1(2) . . . . ?
C3 Hf1 C22 C21 64.3(3) . . . . ?
C25 Hf1 C22 C21 -39.9(2) . . . . ?
C4 Hf1 C22 C21 93.9(2) . . . . ?
C23 Hf1 C22 C21 -114.8(3) . . . . ?
C24 Hf1 C22 C21 -79.0(2) . . . . ?
Cl1 Hf1 C22 C23 -64.9(2) . . . . ?
Cl2 Hf1 C22 C23 42.4(3) . . . . ?
C21 Hf1 C22 C23 114.8(3) . . . . ?
C1 Hf1 C22 C23 163.1(2) . . . . ?
C5 Hf1 C22 C23 -162.1(2) . . . . ?
C2 Hf1 C22 C23 149.9(2) . . . . ?
C3 Hf1 C22 C23 179.2(2) . . . . ?
C25 Hf1 C22 C23 74.9(2) . . . . ?
C4 Hf1 C22 C23 -151.3(2) . . . . ?
C24 Hf1 C22 C23 35.8(2) . . . . ?
C26 C22 C23 C29 0.4(6) . . . . ?
C21 C22 C23 C29 179.4(3) . . . . ?
Hf1 C22 C23 C29 115.1(3) . . . . ?
C26 C22 C23 C24 178.5(3) . . . . ?
C21 C22 C23 C24 -2.5(4) . . . . ?
Hf1 C22 C23 C24 -66.8(3) . . . . ?
C26 C22 C23 Hf1 -114.7(3) . . . . ?
C21 C22 C23 Hf1 64.3(3) . . . . ?
Cl1 Hf1 C23 C29 1.1(3) . . . . ?
Cl2 Hf1 C23 C29 96.3(3) . . . . ?
C21 Hf1 C23 C29 -151.7(4) . . . . ?
C1 Hf1 C23 C29 -131.0(3) . . . . ?
C5 Hf1 C23 C29 -94.4(3) . . . . ?
C2 Hf1 C23 C29 -156.4(3) . . . . ?
C22 Hf1 C23 C29 -113.4(4) . . . . ?
C3 Hf1 C23 C29 -115.6(5) . . . . ?
C25 Hf1 C23 C29 166.3(4) . . . . ?
C4 Hf1 C23 C29 -71.2(4) . . . . ?
C24 Hf1 C23 C29 131.0(4) . . . . ?
Cl1 Hf1 C23 C22 114.5(2) . . . . ?
Cl2 Hf1 C23 C22 -150.3(2) . . . . ?
C21 Hf1 C23 C22 -38.3(2) . . . . ?
C1 Hf1 C23 C22 -17.6(2) . . . . ?
C5 Hf1 C23 C22 19.0(2) . . . . ?
C2 Hf1 C23 C22 -43.0(3) . . . . ?
C3 Hf1 C23 C22 -2.2(6) . . . . ?
C25 Hf1 C23 C22 -80.3(2) . . . . ?
C4 Hf1 C23 C22 42.2(3) . . . . ?
C24 Hf1 C23 C22 -115.6(3) . . . . ?
Cl1 Hf1 C23 C24 -129.9(2) . . . . ?
Cl2 Hf1 C23 C24 -34.6(2) . . . . ?
C21 Hf1 C23 C24 77.4(2) . . . . ?
C1 Hf1 C23 C24 98.0(2) . . . . ?
C5 Hf1 C23 C24 134.6(2) . . . . ?
C2 Hf1 C23 C24 72.6(3) . . . . ?
C22 Hf1 C23 C24 115.6(3) . . . . ?
C3 Hf1 C23 C24 113.4(5) . . . . ?
C25 Hf1 C23 C24 35.4(2) . . . . ?
C4 Hf1 C23 C24 157.8(2) . . . . ?
C29 C23 C24 C31 3.9(7) . . . . ?
C22 C23 C24 C31 -174.0(4) . . . . ?
Hf1 C23 C24 C31 125.2(4) . . . . ?
C29 C23 C24 C25 178.5(4) . . . . ?
C22 C23 C24 C25 0.7(4) . . . . ?
Hf1 C23 C24 C25 -60.1(3) . . . . ?
C29 C23 C24 Hf1 -121.4(4) . . . . ?
C22 C23 C24 Hf1 60.8(3) . . . . ?
Cl1 Hf1 C24 C31 -78.6(3) . . . . ?
Cl2 Hf1 C24 C31 17.9(3) . . . . ?
C21 Hf1 C24 C31 150.8(4) . . . . ?
C1 Hf1 C24 C31 136.7(3) . . . . ?
C5 Hf1 C24 C31 169.8(3) . . . . ?
C2 Hf1 C24 C31 100.7(4) . . . . ?
C22 Hf1 C24 C31 -166.7(4) . . . . ?
C3 Hf1 C24 C31 81.7(4) . . . . ?
C25 Hf1 C24 C31 113.0(4) . . . . ?
C4 Hf1 C24 C31 169.7(4) . . . . ?
C23 Hf1 C24 C31 -129.5(5) . . . . ?
Cl1 Hf1 C24 C25 168.5(2) . . . . ?
Cl2 Hf1 C24 C25 -95.1(2) . . . . ?
C21 Hf1 C24 C25 37.9(2) . . . . ?
C1 Hf1 C24 C25 23.7(3) . . . . ?
C5 Hf1 C24 C25 56.8(3) . . . . ?
C2 Hf1 C24 C25 -12.3(3) . . . . ?
C22 Hf1 C24 C25 80.4(2) . . . . ?
C3 Hf1 C24 C25 -31.3(4) . . . . ?
C4 Hf1 C24 C25 56.8(5) . . . . ?
C23 Hf1 C24 C25 117.6(3) . . . . ?
Cl1 Hf1 C24 C23 50.9(2) . . . . ?
Cl2 Hf1 C24 C23 147.4(2) . . . . ?
C21 Hf1 C24 C23 -79.7(2) . . . . ?
C1 Hf1 C24 C23 -93.8(2) . . . . ?
C5 Hf1 C24 C23 -60.7(3) . . . . ?
C2 Hf1 C24 C23 -129.9(2) . . . . ?
C22 Hf1 C24 C23 -37.2(2) . . . . ?
C3 Hf1 C24 C23 -148.9(3) . . . . ?
C25 Hf1 C24 C23 -117.6(3) . . . . ?
C4 Hf1 C24 C23 -60.8(5) . . . . ?
C31 C24 C25 C34 -1.1(6) . . . . ?
C23 C24 C25 C34 -176.5(3) . . . . ?
Hf1 C24 C25 C34 121.3(4) . . . . ?
C31 C24 C25 C21 176.7(3) . . . . ?
C23 C24 C25 C21 1.3(4) . . . . ?
Hf1 C24 C25 C21 -61.0(3) . . . . ?
C31 C24 C25 Hf1 -122.3(4) . . . . ?
C23 C24 C25 Hf1 62.3(3) . . . . ?
C22 C21 C25 C34 174.6(4) . . . . ?
C11 C21 C25 C34 -18.0(7) . . . . ?
Hf1 C21 C25 C34 -113.2(4) . . . . ?
C22 C21 C25 C24 -2.8(4) . . . . ?
C11 C21 C25 C24 164.6(4) . . . . ?
Hf1 C21 C25 C24 69.4(3) . . . . ?
C22 C21 C25 Hf1 -72.2(3) . . . . ?
C11 C21 C25 Hf1 95.2(4) . . . . ?
Cl1 Hf1 C25 C34 -133.3(3) . . . . ?
Cl2 Hf1 C25 C34 -35.7(3) . . . . ?
C21 Hf1 C25 C34 126.0(4) . . . . ?
C1 Hf1 C25 C34 84.4(3) . . . . ?
C5 Hf1 C25 C34 104.6(3) . . . . ?
C2 Hf1 C25 C34 51.5(3) . . . . ?
C22 Hf1 C25 C34 166.3(4) . . . . ?
C3 Hf1 C25 C34 45.0(3) . . . . ?
C4 Hf1 C25 C34 82.9(3) . . . . ?
C23 Hf1 C25 C34 -153.2(4) . . . . ?
C24 Hf1 C25 C34 -117.9(4) . . . . ?
Cl1 Hf1 C25 C24 -15.4(3) . . . . ?
Cl2 Hf1 C25 C24 82.2(2) . . . . ?
C21 Hf1 C25 C24 -116.1(3) . . . . ?
C1 Hf1 C25 C24 -157.7(2) . . . . ?
C5 Hf1 C25 C24 -137.5(2) . . . . ?
C2 Hf1 C25 C24 169.5(2) . . . . ?
C22 Hf1 C25 C24 -75.8(2) . . . . ?
C3 Hf1 C25 C24 162.9(2) . . . . ?
C4 Hf1 C25 C24 -159.2(2) . . . . ?
C23 Hf1 C25 C24 -35.3(2) . . . . ?
Cl1 Hf1 C25 C21 100.7(2) . . . . ?
Cl2 Hf1 C25 C21 -161.7(2) . . . . ?
C1 Hf1 C25 C21 -41.6(2) . . . . ?
C5 Hf1 C25 C21 -21.4(3) . . . . ?
C2 Hf1 C25 C21 -74.5(2) . . . . ?
C22 Hf1 C25 C21 40.3(2) . . . . ?
C3 Hf1 C25 C21 -81.0(3) . . . . ?
C4 Hf1 C25 C21 -43.1(3) . . . . ?
C23 Hf1 C25 C21 80.8(2) . . . . ?
C24 Hf1 C25 C21 116.1(3) . . . . ?
C21 C22 C26 C27 -179.5(4) . . . . ?
C23 C22 C26 C27 -0.8(6) . . . . ?
Hf1 C22 C26 C27 -93.2(4) . . . . ?
C22 C26 C27 C28 1.0(6) . . . . ?
C26 C27 C28 C29 -0.8(6) . . . . ?
C26 C27 C28 C28A 178.4(4) . . . . ?
C29 C28 C28A C28D -0.8(6) . . . . ?
C27 C28 C28A C28D 180.0(4) . . . . ?
C29 C28 C28A C28B 119.0(5) . . . . ?
C27 C28 C28A C28B -60.2(5) . . . . ?
C29 C28 C28A C28C -121.4(4) . . . . ?
C27 C28 C28A C28C 59.4(5) . . . . ?
C27 C28 C29 C23 0.4(6) . . . . ?
C28A C28 C29 C23 -178.8(4) . . . . ?
C22 C23 C29 C28 -0.2(6) . . . . ?
C24 C23 C29 C28 -177.8(4) . . . . ?
Hf1 C23 C29 C28 81.2(4) . . . . ?
C25 C24 C31 C32 -1.2(6) . . . . ?
C23 C24 C31 C32 172.9(4) . . . . ?
Hf1 C24 C31 C32 -87.0(4) . . . . ?
C24 C31 C32 C33 1.5(6) . . . . ?
C24 C31 C32 C32A -174.6(4) . . . . ?
C31 C32 C32A C32B -12.8(6) . . . . ?
C33 C32 C32A C32B 171.1(4) . . . . ?
C31 C32 C32A C32C -134.1(4) . . . . ?
C33 C32 C32A C32C 49.9(5) . . . . ?
C31 C32 C32A C32D 107.1(5) . . . . ?
C33 C32 C32A C32D -69.0(5) . . . . ?
C31 C32 C33 C34 0.5(6) . . . . ?
C32A C32 C33 C34 176.8(4) . . . . ?
C32 C33 C34 C25 -2.8(6) . . . . ?
C24 C25 C34 C33 3.0(6) . . . . ?
C21 C25 C34 C33 -174.2(4) . . . . ?
Hf1 C25 C34 C33 99.3(4) . . . . ?
